data_7121195
loop_
_publ_author_name
'Grant, Lauren N.'
'Miehlich, Matthias E.'
'Meyer, Karsten'
'Mindiola, Daniel J.'

_publ_section_title
;
 Arrested disproportionation in trivalent, mononuclear, and
 non-metallocene complexes of Zr(iii) and Hf(iii).
;
_journal_issue 16
_journal_name_full 'Chemical communications (Cambridge, England)'
_journal_page_first 2052
_journal_page_last 2055
_journal_paper_doi 10.1039/c7cc08815a
_journal_volume 54
_journal_year 2018
_chemical_formula_moiety 'C44 H62 Cl Hf N2 P2'
_chemical_formula_sum 'C44 H62 Cl Hf N2 P2'
_chemical_formula_weight 894.83
_chemical_properties_physical Air-sensitive,Moisture-sensitive
_space_group_crystal_system monoclinic
_space_group_IT_number 14
_space_group_name_Hall '-P 2yn'
_space_group_name_H-M_alt 'P 1 21/n 1'
_symmetry_space_group_name_Hall '-P 2yn'
_symmetry_space_group_name_H-M 'P 1 21/n 1'
_atom_sites_solution_hydrogens geom
_atom_sites_solution_primary dual
_atom_sites_solution_secondary difmap
_audit_creation_date 2017-10-26
_audit_creation_method
;
Olex2 1.2
(compiled Jan 19 2015 12:28:14 for OlexSys, GUI svn.r4998)
;
_audit_update_record
;
2017-10-27 deposited with the CCDC.
2018-01-26 downloaded from the CCDC.
;
_cell_angle_alpha 90
_cell_angle_beta 99.7730(10)
_cell_angle_gamma 90
_cell_formula_units_Z 4
_cell_length_a 17.7270(5)
_cell_length_b 13.7111(4)
_cell_length_c 17.8490(5)
_cell_measurement_reflns_used 9412
_cell_measurement_temperature 100
_cell_measurement_theta_max 27.495
_cell_measurement_theta_min 2.752
_cell_volume 4275.4(2)
_computing_data_collection 'Bruker APEX2 v2014.11-0'
_computing_data_reduction 'Bruker SAINT v8.34A'
_computing_molecular_graphics 'Olex2 (Dolomanov et al., 2009)'
_computing_publication_material 'Olex2 (Dolomanov et al., 2009)'
_computing_structure_refinement 'ShelXL (Sheldrick, 2008)'
_computing_structure_solution 'XT (Sheldrick, 2015)'
_diffrn_ambient_temperature 100
_diffrn_measured_fraction_theta_full 0.999
_diffrn_measured_fraction_theta_max 0.997
_diffrn_measurement_device_type 'Bruker APEX-II CCD'
_diffrn_measurement_method '\f and \w scans'
_diffrn_radiation_type MoK\a
_diffrn_radiation_wavelength 0.71073
_diffrn_reflns_av_R_equivalents 0.0485
_diffrn_reflns_av_unetI/netI 0.0297
_diffrn_reflns_Laue_measured_fraction_full 0.999
_diffrn_reflns_Laue_measured_fraction_max 0.997
_diffrn_reflns_limit_h_max 23
_diffrn_reflns_limit_h_min -23
_diffrn_reflns_limit_k_max 17
_diffrn_reflns_limit_k_min -17
_diffrn_reflns_limit_l_max 23
_diffrn_reflns_limit_l_min -23
_diffrn_reflns_number 79238
_diffrn_reflns_point_group_measured_fraction_full 0.999
_diffrn_reflns_point_group_measured_fraction_max 0.997
_diffrn_reflns_theta_full 25.242
_diffrn_reflns_theta_max 27.529
_diffrn_reflns_theta_min 1.497
_diffrn_source 'sealed tube'
_diffrn_standards_number 0
_exptl_absorpt_coefficient_mu 2.609
_exptl_absorpt_correction_T_max 0.7456
_exptl_absorpt_correction_T_min 0.5852
_exptl_absorpt_correction_type multi-scan
_exptl_absorpt_process_details
;
SADABS-2014/5 (Bruker,2014) was used for absorption correction.
wR2(int) was 0.0718 before and 0.0570 after correction.
The Ratio of minimum to maximum transmission is 0.7849.
The \l/2 correction factor is Not present.
;
_exptl_crystal_colour red
_exptl_crystal_density_diffrn 1.390
_exptl_crystal_description plate
_exptl_crystal_F_000 1836
_exptl_crystal_recrystallization_method 'Re-crystallisation from solvent'
_exptl_crystal_size_max 0.22
_exptl_crystal_size_mid 0.22
_exptl_crystal_size_min 0.09
_refine_diff_density_max 0.504
_refine_diff_density_min -0.665
_refine_diff_density_rms 0.086
_refine_ls_extinction_method none
_refine_ls_goodness_of_fit_ref 1.051
_refine_ls_hydrogen_treatment constr
_refine_ls_matrix_type full
_refine_ls_number_parameters 467
_refine_ls_number_reflns 9830
_refine_ls_number_restraints 0
_refine_ls_restrained_S_all 1.051
_refine_ls_R_factor_all 0.0301
_refine_ls_R_factor_gt 0.0232
_refine_ls_shift/su_max 0.005
_refine_ls_shift/su_mean 0.000
_refine_ls_structure_factor_coef Fsqd
_refine_ls_weighting_details 'w=1/[\s^2^(Fo^2^)+(0.0096P)^2^+6.6562P] where P=(Fo^2^+2Fc^2^)/3'
_refine_ls_weighting_scheme calc
_refine_ls_wR_factor_gt 0.0483
_refine_ls_wR_factor_ref 0.0506
_reflns_Friedel_coverage 0.000
_reflns_number_gt 8620
_reflns_number_total 9830
_reflns_threshold_expression 'I > 2\s(I)'
_cod_data_source_file c7cc08815a2.cif
_cod_data_source_block mo_9266a_0m
_cod_depositor_comments
;
The following automatic conversions were performed:

'_atom_sites_solution_secondary' value 'diffmap' was changed to
'difmap'.

Automatic conversion script
Id: cif_fix_values 4973 2017-02-22 13:04:09Z antanas 

 Adding full bibliography for 7121193--7121196.cif.
;
_cod_database_code 7121195
_shelx_space_group_comment
;
The symmetry employed for this shelxl refinement is uniquely defined
by the following loop, which should always be used as a source of
symmetry information in preference to the above space-group names.
They are only intended as comments.
;
_shelx_shelxl_version_number 2014/7
_olex2_submission_special_instructions 'No special instructions were received'

loop_
_space_group_symop_operation_xyz
'x, y, z'
'-x+1/2, y+1/2, -z+1/2'
'-x, -y, -z'
'x-1/2, -y-1/2, z-1/2'

loop_
_atom_site_label
_atom_site_type_symbol
_atom_site_fract_x
_atom_site_fract_y
_atom_site_fract_z
_atom_site_U_iso_or_equiv
_atom_site_adp_type
_atom_site_occupancy
_atom_site_site_symmetry_order
_atom_site_calc_flag
_atom_site_refinement_flags_posn
Hf1 Hf 0.53851(2) 0.29091(2) 0.23042(2) 0.01244(3) Uani 1 1 d .
Cl1 Cl 0.61702(4) 0.23596(5) 0.14198(4) 0.02670(15) Uani 1 1 d .
P1 P 0.48910(3) 0.10597(5) 0.24635(4) 0.01477(12) Uani 1 1 d .
P2 P 0.58372(3) 0.47796(4) 0.21450(3) 0.01294(12) Uani 1 1 d .
N1 N 0.58746(11) 0.24561(15) 0.34446(11) 0.0146(4) Uani 1 1 d .
N2 N 0.43635(11) 0.37551(15) 0.19745(11) 0.0151(4) Uani 1 1 d .
C1 C 0.59301(13) 0.14997(17) 0.37426(13) 0.0147(5) Uani 1 1 d .
C2 C 0.63866(14) 0.12589(19) 0.44422(14) 0.0195(5) Uani 1 1 d .
H2 H 0.6642 0.1752 0.4741 0.026 Uiso 1 1 calc R
C3 C 0.64647(16) 0.0302(2) 0.46965(15) 0.0236(6) Uani 1 1 d .
H3 H 0.6774 0.0172 0.5161 0.031 Uiso 1 1 calc R
C4 C 0.60933(16) -0.04698(19) 0.42772(15) 0.0228(6) Uani 1 1 d .
C5 C 0.56214(14) -0.02325(19) 0.35989(14) 0.0198(5) Uani 1 1 d .
H5 H 0.5356 -0.0730 0.3313 0.026 Uiso 1 1 calc R
C6 C 0.55297(13) 0.07262(18) 0.33273(13) 0.0156(5) Uani 1 1 d .
C7 C 0.6221(2) -0.1519(2) 0.45242(17) 0.0364(7) Uani 1 1 d .
H7A H 0.5862 -0.1929 0.4205 0.055 Uiso 1 1 calc GR
H7B H 0.6148 -0.1585 0.5043 0.055 Uiso 1 1 calc GR
H7C H 0.6732 -0.1711 0.4481 0.055 Uiso 1 1 calc GR
C8 C 0.49691(14) 0.00850(18) 0.17572(14) 0.0195(5) Uani 1 1 d .
H8 H 0.4725 -0.0501 0.1920 0.026 Uiso 1 1 calc R
C9 C 0.57876(15) -0.0184(2) 0.16915(16) 0.0247(6) Uani 1 1 d .
H9A H 0.5783 -0.0697 0.1325 0.037 Uiso 1 1 calc GR
H9B H 0.6053 -0.0401 0.2177 0.037 Uiso 1 1 calc GR
H9C H 0.6043 0.0377 0.1531 0.037 Uiso 1 1 calc GR
C10 C 0.45153(16) 0.0390(2) 0.09850(15) 0.0258(6) Uani 1 1 d .
H10A H 0.4768 0.0927 0.0787 0.039 Uiso 1 1 calc GR
H10B H 0.4009 0.0583 0.1045 0.039 Uiso 1 1 calc GR
H10C H 0.4485 -0.0150 0.0639 0.039 Uiso 1 1 calc GR
C11 C 0.39127(14) 0.08958(19) 0.26991(15) 0.0206(5) Uani 1 1 d .
H11 H 0.3559 0.1282 0.2333 0.027 Uiso 1 1 calc R
C12 C 0.39032(15) 0.1326(2) 0.34867(15) 0.0245(6) Uani 1 1 d .
H12A H 0.3383 0.1396 0.3565 0.037 Uiso 1 1 calc GR
H12B H 0.4147 0.1953 0.3523 0.037 Uiso 1 1 calc GR
H12C H 0.4173 0.0899 0.3867 0.037 Uiso 1 1 calc GR
C13 C 0.36055(16) -0.0143(2) 0.26706(18) 0.0299(7) Uani 1 1 d .
H13A H 0.3949 -0.0546 0.3012 0.045 Uiso 1 1 calc GR
H13B H 0.3565 -0.0392 0.2163 0.045 Uiso 1 1 calc GR
H13C H 0.3110 -0.0146 0.2819 0.045 Uiso 1 1 calc GR
C14 C 0.63240(13) 0.31712(17) 0.39173(13) 0.0138(5) Uani 1 1 d .
C15 C 0.70944(13) 0.33416(18) 0.38414(13) 0.0161(5) Uani 1 1 d .
C16 C 0.74913(14) 0.41015(18) 0.42487(14) 0.0179(5) Uani 1 1 d .
H16 H 0.7996 0.4215 0.4192 0.024 Uiso 1 1 calc R
C17 C 0.71651(14) 0.46975(18) 0.47359(14) 0.0181(5) Uani 1 1 d .
C18 C 0.64301(14) 0.44658(19) 0.48499(14) 0.0187(5) Uani 1 1 d .
H18 H 0.6211 0.4831 0.5196 0.025 Uiso 1 1 calc R
C19 C 0.60092(13) 0.37033(18) 0.44635(13) 0.0162(5) Uani 1 1 d .
C20 C 0.74804(14) 0.27087(19) 0.33339(15) 0.0206(5) Uani 1 1 d .
H20A H 0.8011 0.2886 0.3387 0.031 Uiso 1 1 calc GR
H20B H 0.7238 0.2798 0.2815 0.031 Uiso 1 1 calc GR
H20C H 0.7439 0.2038 0.3475 0.031 Uiso 1 1 calc GR
C21 C 0.75860(16) 0.5565(2) 0.51188(16) 0.0277(6) Uani 1 1 d .
H21A H 0.7264 0.6131 0.5037 0.042 Uiso 1 1 calc GR
H21B H 0.8043 0.5675 0.4909 0.042 Uiso 1 1 calc GR
H21C H 0.7720 0.5442 0.5654 0.042 Uiso 1 1 calc GR
C22 C 0.52291(14) 0.3459(2) 0.46344(15) 0.0227(6) Uani 1 1 d .
H22A H 0.4865 0.3453 0.4170 0.034 Uiso 1 1 calc GR
H22B H 0.5081 0.3941 0.4972 0.034 Uiso 1 1 calc GR
H22C H 0.5243 0.2829 0.4870 0.034 Uiso 1 1 calc GR
C23 C 0.42816(13) 0.47233(18) 0.17007(13) 0.0146(5) Uani 1 1 d .
C24 C 0.35664(14) 0.51493(19) 0.14170(14) 0.0185(5) Uani 1 1 d .
H24 H 0.3121 0.4793 0.1421 0.025 Uiso 1 1 calc R
C25 C 0.35168(14) 0.60895(19) 0.11322(14) 0.0202(5) Uani 1 1 d .
H25 H 0.3036 0.6348 0.0948 0.027 Uiso 1 1 calc R
C26 C 0.41614(15) 0.66635(19) 0.11111(14) 0.0203(5) Uani 1 1 d .
C27 C 0.48661(14) 0.62492(18) 0.14014(14) 0.0189(5) Uani 1 1 d .
H27 H 0.5307 0.6615 0.1399 0.025 Uiso 1 1 calc R
C28 C 0.49373(13) 0.53056(18) 0.16964(13) 0.0159(5) Uani 1 1 d .
C29 C 0.40976(17) 0.7680(2) 0.07879(17) 0.0302(7) Uani 1 1 d .
H29A H 0.3860 0.7655 0.0263 0.045 Uiso 1 1 calc GR
H29B H 0.4599 0.7960 0.0827 0.045 Uiso 1 1 calc GR
H29C H 0.3793 0.8073 0.1067 0.045 Uiso 1 1 calc GR
C30 C 0.65359(14) 0.51192(19) 0.15285(14) 0.0189(5) Uani 1 1 d .
H30 H 0.6566 0.5833 0.1526 0.025 Uiso 1 1 calc R
C31 C 0.62909(18) 0.4791(2) 0.07078(14) 0.0279(6) Uani 1 1 d .
H31A H 0.6659 0.5010 0.0408 0.042 Uiso 1 1 calc GR
H31B H 0.5799 0.5064 0.0509 0.042 Uiso 1 1 calc GR
H31C H 0.6260 0.4092 0.0689 0.042 Uiso 1 1 calc GR
C32 C 0.73297(15) 0.4738(2) 0.18666(16) 0.0266(6) Uani 1 1 d .
H32A H 0.7342 0.4042 0.1808 0.040 Uiso 1 1 calc GR
H32B H 0.7442 0.4900 0.2397 0.040 Uiso 1 1 calc GR
H32C H 0.7705 0.5031 0.1608 0.040 Uiso 1 1 calc GR
C33 C 0.61105(14) 0.55309(18) 0.30209(13) 0.0165(5) Uani 1 1 d .
H33 H 0.6473 0.5141 0.3375 0.022 Uiso 1 1 calc R
C34 C 0.54065(15) 0.5686(2) 0.33985(14) 0.0231(6) Uani 1 1 d .
H34A H 0.5563 0.5948 0.3900 0.035 Uiso 1 1 calc GR
H34B H 0.5152 0.5073 0.3432 0.035 Uiso 1 1 calc GR
H34C H 0.5063 0.6134 0.3100 0.035 Uiso 1 1 calc GR
C35 C 0.65005(17) 0.6506(2) 0.29309(15) 0.0271(6) Uani 1 1 d .
H35A H 0.6159 0.6920 0.2597 0.041 Uiso 1 1 calc GR
H35B H 0.6957 0.6398 0.2720 0.041 Uiso 1 1 calc GR
H35C H 0.6631 0.6814 0.3419 0.041 Uiso 1 1 calc GR
C36 C 0.36379(13) 0.32533(17) 0.19139(14) 0.0153(5) Uani 1 1 d .
C37 C 0.33366(14) 0.27692(18) 0.12314(14) 0.0176(5) Uani 1 1 d .
C38 C 0.26292(15) 0.23104(19) 0.11721(15) 0.0211(6) Uani 1 1 d .
H38 H 0.2430 0.1989 0.0723 0.028 Uiso 1 1 calc R
C39 C 0.22106(14) 0.23185(18) 0.17669(15) 0.0203(5) Uani 1 1 d .
C40 C 0.25097(14) 0.28115(18) 0.24249(15) 0.0197(5) Uani 1 1 d .
H40 H 0.2236 0.2820 0.2826 0.026 Uiso 1 1 calc R
C41 C 0.32116(14) 0.32985(18) 0.25072(14) 0.0176(5) Uani 1 1 d .
C42 C 0.37537(15) 0.2800(2) 0.05621(14) 0.0221(5) Uani 1 1 d .
H42A H 0.3485 0.2408 0.0157 0.033 Uiso 1 1 calc GR
H42B H 0.4263 0.2550 0.0712 0.033 Uiso 1 1 calc GR
H42C H 0.3779 0.3461 0.0391 0.033 Uiso 1 1 calc GR
C43 C 0.14320(15) 0.1845(2) 0.16890(17) 0.0279(6) Uani 1 1 d .
H43A H 0.1352 0.1610 0.2176 0.042 Uiso 1 1 calc GR
H43B H 0.1404 0.1310 0.1339 0.042 Uiso 1 1 calc GR
H43C H 0.1044 0.2315 0.1502 0.042 Uiso 1 1 calc GR
C44 C 0.34653(15) 0.3909(2) 0.32027(14) 0.0231(6) Uani 1 1 d .
H44A H 0.4003 0.4041 0.3251 0.035 Uiso 1 1 calc GR
H44B H 0.3368 0.3563 0.3644 0.035 Uiso 1 1 calc GR
H44C H 0.3187 0.4512 0.3158 0.035 Uiso 1 1 calc GR

loop_
_atom_site_aniso_label
_atom_site_aniso_U_11
_atom_site_aniso_U_22
_atom_site_aniso_U_33
_atom_site_aniso_U_23
_atom_site_aniso_U_13
_atom_site_aniso_U_12
Hf1 0.01237(5) 0.01069(5) 0.01438(5) 0.00017(4) 0.00265(3) -0.00069(4)
Cl1 0.0339(4) 0.0203(3) 0.0308(3) -0.0021(3) 0.0196(3) -0.0009(3)
P1 0.0137(3) 0.0118(3) 0.0191(3) -0.0007(2) 0.0035(2) -0.0020(2)
P2 0.0123(3) 0.0118(3) 0.0147(3) 0.0010(2) 0.0024(2) -0.0009(2)
N1 0.0155(10) 0.0113(10) 0.0170(10) -0.0020(8) 0.0032(8) -0.0023(8)
N2 0.0136(10) 0.0141(10) 0.0171(10) 0.0007(8) 0.0011(8) -0.0031(8)
C1 0.0152(11) 0.0130(12) 0.0172(11) 0.0013(9) 0.0066(9) 0.0007(9)
C2 0.0223(13) 0.0185(13) 0.0182(12) -0.0004(10) 0.0045(10) -0.0022(10)
C3 0.0300(15) 0.0229(14) 0.0181(12) 0.0046(11) 0.0050(11) 0.0028(11)
C4 0.0304(14) 0.0155(13) 0.0245(13) 0.0045(11) 0.0103(11) 0.0012(11)
C5 0.0224(13) 0.0154(13) 0.0227(13) -0.0014(10) 0.0076(10) -0.0038(10)
C6 0.0143(11) 0.0159(12) 0.0177(11) 0.0013(10) 0.0058(9) -0.0014(9)
C7 0.060(2) 0.0188(15) 0.0287(15) 0.0063(12) 0.0029(14) 0.0010(14)
C8 0.0207(13) 0.0142(13) 0.0233(13) -0.0042(10) 0.0033(10) -0.0028(10)
C9 0.0232(13) 0.0200(14) 0.0317(14) -0.0071(12) 0.0070(11) 0.0012(11)
C10 0.0304(15) 0.0233(15) 0.0225(13) -0.0059(11) 0.0011(11) 0.0002(12)
C11 0.0158(12) 0.0191(13) 0.0273(13) 0.0010(11) 0.0049(10) -0.0024(10)
C12 0.0217(13) 0.0273(15) 0.0262(14) 0.0024(12) 0.0095(11) 0.0024(11)
C13 0.0216(14) 0.0226(15) 0.0479(18) 0.0016(13) 0.0126(13) -0.0064(11)
C14 0.0162(12) 0.0104(11) 0.0146(11) 0.0020(9) 0.0016(9) 0.0004(9)
C15 0.0142(11) 0.0153(12) 0.0186(12) 0.0031(10) 0.0024(9) 0.0030(9)
C16 0.0128(11) 0.0182(13) 0.0222(12) 0.0027(10) 0.0015(10) -0.0006(10)
C17 0.0192(12) 0.0161(13) 0.0173(12) -0.0001(10) -0.0017(10) -0.0011(10)
C18 0.0207(13) 0.0194(13) 0.0154(11) -0.0020(10) 0.0017(10) 0.0038(10)
C19 0.0154(11) 0.0171(13) 0.0164(11) 0.0013(10) 0.0035(9) 0.0011(10)
C20 0.0153(12) 0.0186(14) 0.0289(14) -0.0016(11) 0.0064(10) 0.0011(10)
C21 0.0241(14) 0.0278(16) 0.0298(14) -0.0085(12) 0.0003(11) -0.0048(12)
C22 0.0190(13) 0.0297(16) 0.0206(13) -0.0040(11) 0.0064(10) -0.0024(11)
C23 0.0158(11) 0.0145(12) 0.0133(11) 0.0000(9) 0.0019(9) -0.0008(9)
C24 0.0149(12) 0.0191(13) 0.0209(12) -0.0003(10) 0.0011(10) -0.0008(10)
C25 0.0197(12) 0.0194(13) 0.0192(12) -0.0017(10) -0.0032(10) 0.0064(10)
C26 0.0278(14) 0.0131(12) 0.0184(12) 0.0014(10) -0.0006(10) 0.0030(10)
C27 0.0224(13) 0.0138(12) 0.0199(12) 0.0026(10) 0.0017(10) -0.0033(10)
C28 0.0162(12) 0.0163(12) 0.0143(11) -0.0004(10) 0.0003(9) 0.0004(10)
C29 0.0346(16) 0.0178(15) 0.0346(16) 0.0054(12) -0.0041(13) 0.0037(12)
C30 0.0213(13) 0.0154(13) 0.0218(12) 0.0028(10) 0.0084(10) -0.0033(10)
C31 0.0435(17) 0.0234(15) 0.0195(13) 0.0023(11) 0.0127(12) -0.0019(13)
C32 0.0182(13) 0.0308(16) 0.0336(15) 0.0040(13) 0.0123(11) 0.0004(11)
C33 0.0166(12) 0.0166(12) 0.0162(11) 0.0004(10) 0.0026(9) 0.0012(10)
C34 0.0244(14) 0.0265(15) 0.0192(12) -0.0022(11) 0.0061(10) 0.0055(11)
C35 0.0379(16) 0.0194(14) 0.0239(14) -0.0052(11) 0.0053(12) -0.0088(12)
C36 0.0122(11) 0.0108(11) 0.0222(12) 0.0015(10) 0.0006(9) 0.0002(9)
C37 0.0161(12) 0.0164(13) 0.0193(12) 0.0018(10) 0.0001(9) 0.0011(10)
C38 0.0209(13) 0.0180(14) 0.0216(12) -0.0007(10) -0.0047(10) -0.0020(10)
C39 0.0128(12) 0.0160(13) 0.0308(14) 0.0026(11) 0.0004(10) -0.0002(9)
C40 0.0153(12) 0.0173(13) 0.0272(13) 0.0007(11) 0.0058(10) 0.0022(10)
C41 0.0153(12) 0.0138(12) 0.0232(12) 0.0004(10) 0.0022(10) 0.0031(9)
C42 0.0255(14) 0.0213(14) 0.0191(12) -0.0003(11) 0.0026(10) -0.0047(11)
C43 0.0180(13) 0.0285(16) 0.0361(15) -0.0014(12) 0.0016(11) -0.0063(11)
C44 0.0201(13) 0.0264(15) 0.0233(13) -0.0039(11) 0.0054(10) -0.0040(11)

loop_
_atom_type_symbol
_atom_type_description
_atom_type_scat_dispersion_real
_atom_type_scat_dispersion_imag
_atom_type_scat_source
C C 0.0033 0.0016 'International Tables Vol C Tables 4.2.6.8 and 6.1.1.4'
H H 0.0000 0.0000 'International Tables Vol C Tables 4.2.6.8 and 6.1.1.4'
N N 0.0061 0.0033 'International Tables Vol C Tables 4.2.6.8 and 6.1.1.4'
P P 0.1023 0.0942 'International Tables Vol C Tables 4.2.6.8 and 6.1.1.4'
Cl Cl 0.1484 0.1585 'International Tables Vol C Tables 4.2.6.8 and 6.1.1.4'
Hf Hf -0.5830 6.1852 'International Tables Vol C Tables 4.2.6.8 and 6.1.1.4'

loop_
_geom_angle_atom_site_label_1
_geom_angle_atom_site_label_2
_geom_angle_atom_site_label_3
_geom_angle
Cl1 Hf1 P1 90.52(2)
Cl1 Hf1 P2 90.76(2)
P1 Hf1 P2 178.318(18)
N1 Hf1 Cl1 110.14(6)
N1 Hf1 P1 73.63(5)
N1 Hf1 P2 106.92(5)
N2 Hf1 Cl1 123.12(5)
N2 Hf1 P1 105.15(5)
N2 Hf1 P2 73.22(5)
N2 Hf1 N1 126.72(7)
C6 P1 Hf1 99.15(8)
C6 P1 C8 106.76(11)
C6 P1 C11 104.39(11)
C8 P1 Hf1 122.58(9)
C8 P1 C11 104.20(12)
C11 P1 Hf1 117.71(9)
C28 P2 Hf1 99.73(8)
C28 P2 C30 105.40(11)
C28 P2 C33 103.58(11)
C30 P2 Hf1 122.61(8)
C30 P2 C33 104.74(11)
C33 P2 Hf1 118.21(8)
C1 N1 Hf1 127.73(15)
C1 N1 C14 114.51(19)
C14 N1 Hf1 116.66(15)
C23 N2 Hf1 129.38(15)
C23 N2 C36 112.53(19)
C36 N2 Hf1 117.48(15)
N1 C1 C6 120.2(2)
C2 C1 N1 123.0(2)
C2 C1 C6 116.8(2)
C1 C2 H2 119.2
C3 C2 C1 121.5(2)
C3 C2 H2 119.2
C2 C3 H3 119.0
C2 C3 C4 122.0(2)
C4 C3 H3 119.0
C3 C4 C7 122.2(2)
C5 C4 C3 116.7(2)
C5 C4 C7 121.0(3)
C4 C5 H5 118.7
C4 C5 C6 122.6(2)
C6 C5 H5 118.7
C1 C6 P1 116.28(18)
C5 C6 P1 123.43(19)
C5 C6 C1 120.3(2)
C4 C7 H7A 109.5
C4 C7 H7B 109.5
C4 C7 H7C 109.5
H7A C7 H7B 109.5
H7A C7 H7C 109.5
H7B C7 H7C 109.5
P1 C8 H8 107.5
C9 C8 P1 114.11(17)
C9 C8 H8 107.5
C9 C8 C10 111.0(2)
C10 C8 P1 109.03(18)
C10 C8 H8 107.5
C8 C9 H9A 109.5
C8 C9 H9B 109.5
C8 C9 H9C 109.5
H9A C9 H9B 109.5
H9A C9 H9C 109.5
H9B C9 H9C 109.5
C8 C10 H10A 109.5
C8 C10 H10B 109.5
C8 C10 H10C 109.5
H10A C10 H10B 109.5
H10A C10 H10C 109.5
H10B C10 H10C 109.5
P1 C11 H11 107.4
C12 C11 P1 108.46(17)
C12 C11 H11 107.4
C13 C11 P1 116.48(19)
C13 C11 H11 107.4
C13 C11 C12 109.4(2)
C11 C12 H12A 109.5
C11 C12 H12B 109.5
C11 C12 H12C 109.5
H12A C12 H12B 109.5
H12A C12 H12C 109.5
H12B C12 H12C 109.5
C11 C13 H13A 109.5
C11 C13 H13B 109.5
C11 C13 H13C 109.5
H13A C13 H13B 109.5
H13A C13 H13C 109.5
H13B C13 H13C 109.5
C15 C14 N1 120.2(2)
C19 C14 N1 120.9(2)
C19 C14 C15 118.9(2)
C14 C15 C20 120.6(2)
C16 C15 C14 119.0(2)
C16 C15 C20 120.4(2)
C15 C16 H16 118.6
C17 C16 C15 122.7(2)
C17 C16 H16 118.6
C16 C17 C18 117.2(2)
C16 C17 C21 121.5(2)
C18 C17 C21 121.3(2)
C17 C18 H18 118.8
C17 C18 C19 122.3(2)
C19 C18 H18 118.8
C14 C19 C22 120.8(2)
C18 C19 C14 119.3(2)
C18 C19 C22 119.9(2)
C15 C20 H20A 109.5
C15 C20 H20B 109.5
C15 C20 H20C 109.5
H20A C20 H20B 109.5
H20A C20 H20C 109.5
H20B C20 H20C 109.5
C17 C21 H21A 109.5
C17 C21 H21B 109.5
C17 C21 H21C 109.5
H21A C21 H21B 109.5
H21A C21 H21C 109.5
H21B C21 H21C 109.5
C19 C22 H22A 109.5
C19 C22 H22B 109.5
C19 C22 H22C 109.5
H22A C22 H22B 109.5
H22A C22 H22C 109.5
H22B C22 H22C 109.5
C24 C23 N2 123.1(2)
C24 C23 C28 117.1(2)
C28 C23 N2 119.8(2)
C23 C24 H24 119.5
C25 C24 C23 121.0(2)
C25 C24 H24 119.5
C24 C25 H25 118.8
C24 C25 C26 122.4(2)
C26 C25 H25 118.8
C25 C26 C29 121.7(2)
C27 C26 C25 116.6(2)
C27 C26 C29 121.7(2)
C26 C27 H27 118.7
C26 C27 C28 122.5(2)
C28 C27 H27 118.7
C23 C28 P2 115.93(18)
C27 C28 P2 123.61(19)
C27 C28 C23 120.3(2)
C26 C29 H29A 109.5
C26 C29 H29B 109.5
C26 C29 H29C 109.5
H29A C29 H29B 109.5
H29A C29 H29C 109.5
H29B C29 H29C 109.5
P2 C30 H30 107.3
C31 C30 P2 112.77(18)
C31 C30 H30 107.3
C31 C30 C32 111.9(2)
C32 C30 P2 110.12(17)
C32 C30 H30 107.3
C30 C31 H31A 109.5
C30 C31 H31B 109.5
C30 C31 H31C 109.5
H31A C31 H31B 109.5
H31A C31 H31C 109.5
H31B C31 H31C 109.5
C30 C32 H32A 109.5
C30 C32 H32B 109.5
C30 C32 H32C 109.5
H32A C32 H32B 109.5
H32A C32 H32C 109.5
H32B C32 H32C 109.5
P2 C33 H33 106.7
C34 C33 P2 109.29(17)
C34 C33 H33 106.7
C35 C33 P2 116.95(17)
C35 C33 H33 106.7
C35 C33 C34 110.0(2)
C33 C34 H34A 109.5
C33 C34 H34B 109.5
C33 C34 H34C 109.5
H34A C34 H34B 109.5
H34A C34 H34C 109.5
H34B C34 H34C 109.5
C33 C35 H35A 109.5
C33 C35 H35B 109.5
C33 C35 H35C 109.5
H35A C35 H35B 109.5
H35A C35 H35C 109.5
H35B C35 H35C 109.5
C37 C36 N2 119.3(2)
C41 C36 N2 120.6(2)
C41 C36 C37 120.0(2)
C36 C37 C42 120.4(2)
C38 C37 C36 118.9(2)
C38 C37 C42 120.6(2)
C37 C38 H38 119.1
C37 C38 C39 121.9(2)
C39 C38 H38 119.1
C38 C39 C43 121.5(2)
C40 C39 C38 118.3(2)
C40 C39 C43 120.1(2)
C39 C40 H40 119.0
C39 C40 C41 122.0(2)
C41 C40 H40 119.0
C36 C41 C44 121.7(2)
C40 C41 C36 118.9(2)
C40 C41 C44 119.3(2)
C37 C42 H42A 109.5
C37 C42 H42B 109.5
C37 C42 H42C 109.5
H42A C42 H42B 109.5
H42A C42 H42C 109.5
H42B C42 H42C 109.5
C39 C43 H43A 109.5
C39 C43 H43B 109.5
C39 C43 H43C 109.5
H43A C43 H43B 109.5
H43A C43 H43C 109.5
H43B C43 H43C 109.5
C41 C44 H44A 109.5
C41 C44 H44B 109.5
C41 C44 H44C 109.5
H44A C44 H44B 109.5
H44A C44 H44C 109.5
H44B C44 H44C 109.5

loop_
_geom_bond_atom_site_label_1
_geom_bond_atom_site_label_2
_geom_bond_distance
Hf1 Cl1 2.3964(6)
Hf1 P1 2.7134(6)
Hf1 P2 2.7162(6)
Hf1 N1 2.164(2)
Hf1 N2 2.147(2)
P1 C6 1.810(2)
P1 C8 1.858(3)
P1 C11 1.866(3)
P2 C28 1.809(2)
P2 C30 1.851(2)
P2 C33 1.866(2)
N1 C1 1.412(3)
N1 C14 1.442(3)
N2 C23 1.414(3)
N2 C36 1.446(3)
C1 C2 1.407(3)
C1 C6 1.414(3)
C2 H2 0.9300
C2 C3 1.387(4)
C3 H3 0.9300
C3 C4 1.395(4)
C4 C5 1.388(4)
C4 C7 1.511(4)
C5 H5 0.9300
C5 C6 1.401(3)
C7 H7A 0.9600
C7 H7B 0.9600
C7 H7C 0.9600
C8 H8 0.9800
C8 C9 1.521(3)
C8 C10 1.531(3)
C9 H9A 0.9600
C9 H9B 0.9600
C9 H9C 0.9600
C10 H10A 0.9600
C10 H10B 0.9600
C10 H10C 0.9600
C11 H11 0.9800
C11 C12 1.527(4)
C11 C13 1.522(4)
C12 H12A 0.9600
C12 H12B 0.9600
C12 H12C 0.9600
C13 H13A 0.9600
C13 H13B 0.9600
C13 H13C 0.9600
C14 C15 1.415(3)
C14 C19 1.407(3)
C15 C16 1.391(3)
C15 C20 1.501(3)
C16 H16 0.9300
C16 C17 1.389(4)
C17 C18 1.389(3)
C17 C21 1.505(3)
C18 H18 0.9300
C18 C19 1.397(3)
C19 C22 1.504(3)
C20 H20A 0.9600
C20 H20B 0.9600
C20 H20C 0.9600
C21 H21A 0.9600
C21 H21B 0.9600
C21 H21C 0.9600
C22 H22A 0.9600
C22 H22B 0.9600
C22 H22C 0.9600
C23 C24 1.410(3)
C23 C28 1.411(3)
C24 H24 0.9300
C24 C25 1.383(4)
C25 H25 0.9300
C25 C26 1.393(4)
C26 C27 1.390(3)
C26 C29 1.505(4)
C27 H27 0.9300
C27 C28 1.394(3)
C29 H29A 0.9600
C29 H29B 0.9600
C29 H29C 0.9600
C30 H30 0.9800
C30 C31 1.523(4)
C30 C32 1.526(4)
C31 H31A 0.9600
C31 H31B 0.9600
C31 H31C 0.9600
C32 H32A 0.9600
C32 H32B 0.9600
C32 H32C 0.9600
C33 H33 0.9800
C33 C34 1.531(3)
C33 C35 1.526(4)
C34 H34A 0.9600
C34 H34B 0.9600
C34 H34C 0.9600
C35 H35A 0.9600
C35 H35B 0.9600
C35 H35C 0.9600
C36 C37 1.410(3)
C36 C41 1.403(3)
C37 C38 1.391(3)
C37 C42 1.508(3)
C38 H38 0.9300
C38 C39 1.395(4)
C39 C40 1.381(4)
C39 C43 1.510(3)
C40 H40 0.9300
C40 C41 1.398(3)
C41 C44 1.501(3)
C42 H42A 0.9600
C42 H42B 0.9600
C42 H42C 0.9600
C43 H43A 0.9600
C43 H43B 0.9600
C43 H43C 0.9600
C44 H44A 0.9600
C44 H44B 0.9600
C44 H44C 0.9600
